data_4070792
loop_
_publ_author_name
'Datta, Simmi'
'Gamer, Michael T.'
'Roesky, Peter W.'

_publ_contact_author
;
      Prof. Dr. Peter Roesky
      Freie Universitaet Berlin
      Fabeckstr. 34-36
      14195 Berlin
      Bundesrepublik Deutschland
;
_publ_section_title
;
 Aminotroponiminate Complexes of the Heavy Alkaline Earth and the Divalent
 Lanthanide Metals as Catalysts for the Hydroamination/Cyclization
 Reaction
;
_journal_issue 6
_journal_name_full Organometallics
_journal_page_first 1207
_journal_paper_doi 10.1021/om701014d
_journal_volume 27
_journal_year 2008
_chemical_absolute_configuration rmad
_chemical_formula_moiety 'C27 H53 N3 O2 Si2 Yb'
_chemical_formula_sum 'C27 H53 N3 O2 Si2 Yb'
_chemical_formula_weight 680.94
_space_group_IT_number 4
_symmetry_cell_setting monoclinic
_symmetry_Int_Tables_number 4
_symmetry_space_group_name_Hall 'P 2yb'
_symmetry_space_group_name_H-M 'P 1 21 1'
_atom_sites_solution_hydrogens geom
_atom_sites_solution_primary direct
_atom_sites_solution_secondary difmap
_audit_creation_date 06-11-09
_audit_creation_method 'STOE X-RED'
_cell_angle_alpha 90.00
_cell_angle_beta 96.299(5)
_cell_angle_gamma 90.00
_cell_formula_units_Z 2
_cell_length_a 9.9810(5)
_cell_length_b 14.7544(11)
_cell_length_c 11.2266(7)
_cell_measurement_reflns_used 14550
_cell_measurement_temperature 200(2)
_cell_measurement_theta_max 29.59
_cell_measurement_theta_min 2.76
_cell_volume 1643.29(18)
_computing_cell_refinement 'STOE X-AREA, PLATON (A.L.Spek, 2005)'
_computing_data_collection 'STOE X-AREA'
_computing_data_reduction 'STOE X-RED, PLATON (A.L.Spek, 2005)'
_computing_molecular_graphics 'Diamond 2.1e'
_computing_publication_material 'X-STEP32, Microsoft Word'
_computing_structure_refinement 'SHELXL-97 (Sheldrick, 1997)'
_computing_structure_solution 'SHELXS-97 (Sheldrick, 1997)'
_diffrn_ambient_temperature 200(2)
_diffrn_measured_fraction_theta_full 0.995
_diffrn_measured_fraction_theta_max 0.995
_diffrn_measurement_device_type 'STOE IPDS 2T'
_diffrn_measurement_method 'area detector'
_diffrn_radiation_monochromator graphite
_diffrn_radiation_source 'fine-focus sealed tube'
_diffrn_radiation_type MoK\a
_diffrn_radiation_wavelength 0.71073
_diffrn_reflns_av_R_equivalents 0.0730
_diffrn_reflns_av_sigmaI/netI 0.0491
_diffrn_reflns_limit_h_max 11
_diffrn_reflns_limit_h_min -11
_diffrn_reflns_limit_k_max 17
_diffrn_reflns_limit_k_min -17
_diffrn_reflns_limit_l_max 13
_diffrn_reflns_limit_l_min -10
_diffrn_reflns_number 8725
_diffrn_reflns_theta_full 25.02
_diffrn_reflns_theta_max 25.02
_diffrn_reflns_theta_min 2.76
_exptl_absorpt_coefficient_mu 2.944
_exptl_absorpt_correction_T_max 0.7146
_exptl_absorpt_correction_T_min 0.5703
_exptl_absorpt_correction_type integration
_exptl_absorpt_process_details 'STOE X-RED & X-SHAPE'
_exptl_crystal_colour brown
_exptl_crystal_density_diffrn 1.376
_exptl_crystal_density_method 'not measured'
_exptl_crystal_description prism
_exptl_crystal_F_000 700
_exptl_crystal_size_max 0.324
_exptl_crystal_size_mid 0.202
_exptl_crystal_size_min 0.131
_refine_diff_density_max 1.174
_refine_diff_density_min -1.384
_refine_diff_density_rms 0.171
_refine_ls_abs_structure_details 'Flack H D (1983), Acta Cryst. A39, 876-881'
_refine_ls_abs_structure_Flack -0.01(2)
_refine_ls_extinction_method none
_refine_ls_goodness_of_fit_ref 1.034
_refine_ls_hydrogen_treatment constr
_refine_ls_matrix_type full
_refine_ls_number_parameters 326
_refine_ls_number_reflns 5752
_refine_ls_number_restraints 1
_refine_ls_restrained_S_all 1.034
_refine_ls_R_factor_all 0.0609
_refine_ls_R_factor_gt 0.0555
_refine_ls_shift/su_max 0.001
_refine_ls_shift/su_mean 0.000
_refine_ls_structure_factor_coef Fsqd
_refine_ls_weighting_details 'calc w=1/[\s^2^(Fo^2^)+(0.0697P)^2^+29.7606P] where P=(Fo^2^+2Fc^2^)/3'
_refine_ls_weighting_scheme calc
_refine_ls_wR_factor_gt 0.1638
_refine_ls_wR_factor_ref 0.1680
_reflns_number_gt 5304
_reflns_number_total 5752
_reflns_threshold_expression >2sigma(I)
_cod_data_source_file om701014d-file001.cif
_cod_data_source_block 6
_cod_original_sg_symbol_H-M 'P 21'
_cod_database_code 4070792

loop_
_symmetry_equiv_pos_as_xyz
'x, y, z'
'-x, y+1/2, -z'

loop_
_atom_site_label
_atom_site_type_symbol
_atom_site_fract_x
_atom_site_fract_y
_atom_site_fract_z
_atom_site_U_iso_or_equiv
_atom_site_adp_type
_atom_site_occupancy
_atom_site_symmetry_multiplicity
_atom_site_calc_flag
_atom_site_refinement_flags
C1 C 1.0955(13) 0.4260(9) 0.4040(12) 0.031(3) Uani 1 1 d .
C2 C 1.2163(13) 0.4789(11) 0.4215(13) 0.038(3) Uani 1 1 d .
H2 H 1.2314 0.5148 0.3540 0.045 Uiso 1 1 calc R
C3 C 1.3157(14) 0.4885(11) 0.5171(15) 0.044(4) Uani 1 1 d .
H3 H 1.3847 0.5312 0.5069 0.053 Uiso 1 1 calc R
C4 C 1.3261(16) 0.4432(13) 0.6251(16) 0.052(4) Uani 1 1 d .
H4 H 1.4087 0.4514 0.6747 0.063 Uiso 1 1 calc R
C5 C 1.2325(16) 0.3873(12) 0.6713(15) 0.054(6) Uani 1 1 d .
H5 H 1.2587 0.3601 0.7469 0.065 Uiso 1 1 calc R
C6 C 1.1050(14) 0.3678(19) 0.6173(11) 0.048(4) Uani 1 1 d .
H6 H 1.0559 0.3297 0.6651 0.058 Uiso 1 1 calc R
C7 C 1.0295(13) 0.3914(8) 0.5064(11) 0.029(3) Uani 1 1 d .
C8 C 1.1018(13) 0.4345(11) 0.1911(15) 0.042(4) Uani 1 1 d .
H8 H 1.2015 0.4294 0.2124 0.051 Uiso 1 1 calc R
C9 C 1.0687(17) 0.5305(13) 0.1503(16) 0.054(4) Uani 1 1 d .
H9A H 0.9728 0.5346 0.1205 0.081 Uiso 1 1 calc R
H9B H 1.1232 0.5470 0.0861 0.081 Uiso 1 1 calc R
H9C H 1.0885 0.5722 0.2180 0.081 Uiso 1 1 calc R
C10 C 1.0600(15) 0.370(3) 0.0932(14) 0.059(4) Uani 1 1 d .
H10A H 1.0650 0.3079 0.1248 0.089 Uiso 1 1 calc R
H10B H 1.1201 0.3758 0.0302 0.089 Uiso 1 1 calc R
H10C H 0.9672 0.3831 0.0598 0.089 Uiso 1 1 calc R
C11 C 0.8210(13) 0.3546(18) 0.5899(12) 0.040(4) Uani 1 1 d .
H11 H 0.8684 0.3810 0.6651 0.048 Uiso 1 1 calc R
C12 C 0.810(2) 0.2523(13) 0.6050(18) 0.063(5) Uani 1 1 d .
H12A H 0.7564 0.2266 0.5346 0.095 Uiso 1 1 calc R
H12B H 0.7657 0.2391 0.6769 0.095 Uiso 1 1 calc R
H12C H 0.9001 0.2254 0.6133 0.095 Uiso 1 1 calc R
C13 C 0.6807(16) 0.3975(12) 0.5663(16) 0.055(4) Uani 1 1 d .
H13A H 0.6898 0.4630 0.5553 0.082 Uiso 1 1 calc R
H13B H 0.6299 0.3859 0.6346 0.082 Uiso 1 1 calc R
H13C H 0.6327 0.3710 0.4937 0.082 Uiso 1 1 calc R
C14 C 0.798(2) 0.6000(13) 0.3527(17) 0.060(5) Uani 1 1 d .
H14A H 0.7810 0.5527 0.4104 0.090 Uiso 1 1 calc R
H14B H 0.7842 0.6597 0.3878 0.090 Uiso 1 1 calc R
H14C H 0.8905 0.5952 0.3327 0.090 Uiso 1 1 calc R
C15 C 0.723(3) 0.6769(13) 0.1067(18) 0.070(6) Uani 1 1 d .
H15A H 0.8185 0.6716 0.0944 0.104 Uiso 1 1 calc R
H15B H 0.7066 0.7367 0.1402 0.104 Uiso 1 1 calc R
H15C H 0.6674 0.6696 0.0299 0.104 Uiso 1 1 calc R
C16 C 0.510(2) 0.6165(18) 0.2577(18) 0.073(6) Uani 1 1 d .
H16A H 0.4464 0.6249 0.1853 0.109 Uiso 1 1 calc R
H16B H 0.5164 0.6730 0.3040 0.109 Uiso 1 1 calc R
H16C H 0.4771 0.5679 0.3065 0.109 Uiso 1 1 calc R
C17 C 0.698(2) 0.4963(15) -0.1103(16) 0.064(5) Uani 1 1 d .
H17A H 0.6953 0.5627 -0.1066 0.096 Uiso 1 1 calc R
H17B H 0.6480 0.4756 -0.1852 0.096 Uiso 1 1 calc R
H17C H 0.7921 0.4762 -0.1071 0.096 Uiso 1 1 calc R
C18 C 0.4330(15) 0.4722(14) -0.0114(17) 0.056(4) Uani 1 1 d .
H18A H 0.3858 0.4545 0.0570 0.084 Uiso 1 1 calc R
H18B H 0.3964 0.4381 -0.0825 0.084 Uiso 1 1 calc R
H18C H 0.4206 0.5372 -0.0264 0.084 Uiso 1 1 calc R
C19 C 0.632(2) 0.3210(11) 0.0053(18) 0.048(5) Uani 1 1 d .
H19A H 0.5511 0.2919 0.0305 0.073 Uiso 1 1 calc R
H19B H 0.7118 0.2988 0.0550 0.073 Uiso 1 1 calc R
H19C H 0.6390 0.3063 -0.0789 0.073 Uiso 1 1 calc R
C20 C 0.858(2) 0.1401(15) 0.161(3) 0.090(9) Uani 1 1 d .
H20A H 0.7657 0.1146 0.1592 0.108 Uiso 1 1 calc R
H20B H 0.8669 0.1670 0.0816 0.108 Uiso 1 1 calc R
C21 C 0.954(3) 0.0707(15) 0.185(2) 0.087(8) Uani 1 1 d .
H21A H 1.0097 0.0646 0.1183 0.105 Uiso 1 1 calc R
H21B H 0.9083 0.0121 0.1962 0.105 Uiso 1 1 calc R
C22 C 1.038(3) 0.0972(16) 0.297(2) 0.083(8) Uani 1 1 d .
H22A H 1.0433 0.0470 0.3561 0.099 Uiso 1 1 calc R
H22B H 1.1308 0.1124 0.2800 0.099 Uiso 1 1 calc R
C23 C 0.975(2) 0.1744(15) 0.343(2) 0.075(6) Uani 1 1 d .
H23A H 0.9304 0.1572 0.4142 0.090 Uiso 1 1 calc R
H23B H 1.0428 0.2217 0.3668 0.090 Uiso 1 1 calc R
C24 C 0.4549(14) 0.3246(11) 0.287(2) 0.057(5) Uani 1 1 d .
H24A H 0.4156 0.3278 0.2024 0.068 Uiso 1 1 calc R
H24B H 0.4634 0.3867 0.3204 0.068 Uiso 1 1 calc R
C25 C 0.371(2) 0.2667(16) 0.359(3) 0.080(7) Uani 1 1 d .
H25A H 0.3618 0.2957 0.4366 0.096 Uiso 1 1 calc R
H25B H 0.2803 0.2587 0.3151 0.096 Uiso 1 1 calc R
C26 C 0.437(2) 0.1786(14) 0.377(2) 0.065(5) Uani 1 1 d .
H26A H 0.3765 0.1291 0.3460 0.077 Uiso 1 1 calc R
H26B H 0.4644 0.1679 0.4638 0.077 Uiso 1 1 calc R
C27 C 0.5583(17) 0.1839(11) 0.3101(18) 0.052(4) Uani 1 1 d .
H27A H 0.6365 0.1535 0.3551 0.062 Uiso 1 1 calc R
H27B H 0.5399 0.1550 0.2305 0.062 Uiso 1 1 calc R
N1 N 1.0345(10) 0.4081(8) 0.2951(10) 0.029(2) Uani 1 1 d .
N2 N 0.8952(10) 0.3809(7) 0.4866(9) 0.027(3) Uani 1 1 d .
N3 N 0.6886(11) 0.4803(8) 0.1575(10) 0.035(3) Uani 1 1 d .
O1 O 0.8771(11) 0.2085(8) 0.2515(11) 0.051(3) Uani 1 1 d .
O2 O 0.5839(9) 0.2793(7) 0.2979(11) 0.044(3) Uani 1 1 d .
Si1 Si 0.6787(4) 0.5859(3) 0.2143(4) 0.0380(9) Uani 1 1 d .
Si2 Si 0.6184(5) 0.4466(4) 0.0227(4) 0.0384(10) Uani 1 1 d .
Yb Yb 0.79732(4) 0.36394(4) 0.27910(4) 0.02992(16) Uani 1 1 d .

loop_
_atom_site_aniso_label
_atom_site_aniso_U_11
_atom_site_aniso_U_22
_atom_site_aniso_U_33
_atom_site_aniso_U_23
_atom_site_aniso_U_13
_atom_site_aniso_U_12
C1 0.029(7) 0.035(7) 0.030(7) -0.005(5) 0.001(5) 0.015(5)
C2 0.028(7) 0.048(9) 0.038(8) -0.007(6) 0.005(6) -0.014(6)
C3 0.026(7) 0.040(8) 0.065(10) -0.012(7) -0.005(7) -0.013(6)
C4 0.032(8) 0.064(11) 0.057(10) -0.010(8) -0.015(7) 0.012(7)
C5 0.040(8) 0.072(17) 0.046(8) 0.009(8) -0.016(6) -0.001(7)
C6 0.048(8) 0.058(9) 0.037(6) 0.004(12) -0.003(6) -0.042(11)
C7 0.029(6) 0.028(8) 0.028(6) 0.000(4) -0.006(5) 0.003(4)
C8 0.016(6) 0.051(9) 0.060(10) -0.008(7) 0.005(6) 0.013(6)
C9 0.037(9) 0.074(12) 0.053(10) 0.013(9) 0.009(7) 0.003(8)
C10 0.050(8) 0.074(12) 0.053(8) -0.016(15) 0.007(6) -0.002(16)
C11 0.035(6) 0.041(10) 0.042(6) -0.002(9) 0.003(5) -0.008(9)
C12 0.069(13) 0.062(12) 0.062(12) 0.010(9) 0.017(10) -0.019(10)
C13 0.042(9) 0.065(11) 0.059(10) -0.011(8) 0.015(7) -0.007(7)
C14 0.068(12) 0.053(11) 0.054(11) -0.016(8) -0.017(9) -0.003(9)
C15 0.112(18) 0.043(10) 0.054(11) 0.012(8) 0.011(11) 0.012(11)
C16 0.062(12) 0.103(17) 0.055(11) -0.016(11) 0.007(9) 0.029(12)
C17 0.069(12) 0.083(14) 0.039(9) 0.011(9) 0.002(8) -0.016(10)
C18 0.032(8) 0.071(12) 0.061(11) 0.012(9) -0.011(7) 0.006(8)
C19 0.055(11) 0.027(8) 0.059(11) -0.015(8) -0.016(9) 0.005(8)
C20 0.053(12) 0.063(13) 0.14(2) -0.060(15) -0.032(13) 0.014(10)
C21 0.111(19) 0.050(12) 0.092(17) -0.030(11) -0.028(14) 0.030(12)
C22 0.091(16) 0.081(15) 0.069(13) -0.036(12) -0.026(12) 0.038(13)
C23 0.067(13) 0.067(13) 0.083(15) -0.018(11) -0.026(11) 0.019(10)
C24 0.019(7) 0.034(7) 0.118(16) 0.009(9) 0.004(8) -0.002(6)
C25 0.046(11) 0.068(13) 0.13(2) 0.034(13) 0.024(12) 0.004(9)
C26 0.052(11) 0.057(12) 0.087(14) 0.002(10) 0.020(10) -0.011(9)
C27 0.040(9) 0.038(9) 0.075(12) -0.010(8) -0.007(8) 0.006(7)
N1 0.012(5) 0.036(6) 0.039(6) 0.008(5) -0.001(4) -0.001(4)
N2 0.028(5) 0.021(9) 0.034(5) -0.002(4) 0.004(4) -0.007(4)
N3 0.029(6) 0.045(7) 0.030(6) -0.004(5) -0.003(5) 0.008(5)
O1 0.035(6) 0.047(7) 0.069(8) -0.026(6) -0.009(5) 0.012(5)
O2 0.023(5) 0.030(5) 0.079(8) 0.012(5) 0.004(5) -0.004(4)
Si1 0.041(2) 0.033(2) 0.039(2) 0.0026(16) 0.0032(17) 0.0066(17)
Si2 0.033(2) 0.049(3) 0.032(2) 0.000(2) -0.0031(17) -0.003(2)
Yb 0.0211(2) 0.0312(3) 0.0362(3) -0.0036(4) -0.00293(16) 0.0007(4)

loop_
_atom_type_symbol
_atom_type_description
_atom_type_scat_dispersion_real
_atom_type_scat_dispersion_imag
_atom_type_scat_source
C C 0.0033 0.0016 'International Tables Vol C Tables 4.2.6.8 and 6.1.1.4'
H H 0.0000 0.0000 'International Tables Vol C Tables 4.2.6.8 and 6.1.1.4'
N N 0.0061 0.0033 'International Tables Vol C Tables 4.2.6.8 and 6.1.1.4'
O O 0.0106 0.0060 'International Tables Vol C Tables 4.2.6.8 and 6.1.1.4'
Si Si 0.0817 0.0704 'International Tables Vol C Tables 4.2.6.8 and 6.1.1.4'
Yb Yb -0.3850 5.5486 'International Tables Vol C Tables 4.2.6.8 and 6.1.1.4'

loop_
_geom_angle_atom_site_label_1
_geom_angle_atom_site_label_2
_geom_angle_atom_site_label_3
_geom_angle
N1 C1 C2 121.9(13)
N1 C1 C7 116.6(12)
C2 C1 C7 121.4(12)
C3 C2 C1 133.0(14)
C4 C3 C2 127.6(14)
C3 C4 C5 128.8(14)
C6 C5 C4 125.9(15)
C5 C6 C7 135.0(15)
N2 C7 C6 122.6(12)
N2 C7 C1 115.6(11)
C6 C7 C1 121.7(12)
N1 C8 C10 107.7(15)
N1 C8 C9 112.7(12)
C10 C8 C9 110.1(18)
N2 C11 C12 113.1(15)
N2 C11 C13 106.3(14)
C12 C11 C13 110.5(15)
C21 C20 O1 109.9(18)
C20 C21 C22 106.4(17)
C23 C22 C21 106.2(17)
O1 C23 C22 108.6(17)
O2 C24 C25 103.7(14)
C26 C25 C24 108.6(17)
C25 C26 C27 104.8(16)
O2 C27 C26 105.1(14)
C1 N1 C8 118.4(11)
C1 N1 Yb 117.6(9)
C8 N1 Yb 122.6(8)
C7 N2 C11 118.2(10)
C7 N2 Yb 117.3(8)
C11 N2 Yb 122.3(8)
Si2 N3 Si1 125.4(7)
Si2 N3 Yb 115.1(6)
Si1 N3 Yb 119.4(6)
C23 O1 C20 106.9(14)
C23 O1 Yb 116.3(10)
C20 O1 Yb 136.7(12)
C27 O2 C24 107.1(11)
C27 O2 Yb 131.2(9)
C24 O2 Yb 121.5(8)
N3 Si1 C14 111.1(7)
N3 Si1 C16 114.5(9)
C14 Si1 C16 105.6(9)
N3 Si1 C15 112.7(8)
C14 Si1 C15 106.3(10)
C16 Si1 C15 106.1(11)
N3 Si1 Yb 36.0(4)
C14 Si1 Yb 76.3(6)
C16 Si1 Yb 117.6(8)
C15 Si1 Yb 133.9(7)
N3 Si2 C19 111.2(8)
N3 Si2 C18 115.4(8)
C19 Si2 C18 104.8(10)
N3 Si2 C17 115.1(8)
C19 Si2 C17 104.9(10)
C18 Si2 C17 104.3(9)
N3 Si2 Yb 38.8(4)
C19 Si2 Yb 72.5(6)
C18 Si2 Yb 130.4(6)
C17 Si2 Yb 124.5(6)
N3 Yb N2 125.7(4)
N3 Yb N1 103.1(4)
N2 Yb N1 67.6(4)
N3 Yb O1 137.2(4)
N2 Yb O1 96.6(4)
N1 Yb O1 86.2(4)
N3 Yb O2 94.0(4)
N2 Yb O2 103.1(4)
N1 Yb O2 162.8(3)
O1 Yb O2 80.5(4)
N3 Yb Si2 26.1(3)
N2 Yb Si2 151.6(3)
N1 Yb Si2 112.1(3)
O1 Yb Si2 111.8(3)
O2 Yb Si2 83.0(3)
N3 Yb Si1 24.7(3)
N2 Yb Si1 101.0(3)
N1 Yb Si1 93.9(3)
O1 Yb Si1 160.9(3)
O2 Yb Si1 102.2(2)
Si2 Yb Si1 50.73(11)

loop_
_geom_bond_atom_site_label_1
_geom_bond_atom_site_label_2
_geom_bond_distance
C1 N1 1.331(17)
C1 C2 1.432(19)
C1 C7 1.478(19)
C2 C3 1.39(2)
C3 C4 1.38(3)
C4 C5 1.39(3)
C5 C6 1.379(18)
C6 C7 1.425(19)
C7 N2 1.343(16)
C8 N1 1.463(19)
C8 C10 1.48(3)
C8 C9 1.51(2)
C11 N2 1.494(17)
C11 C12 1.52(3)
C11 C13 1.53(2)
C14 Si1 1.861(17)
C15 Si1 1.891(19)
C16 Si1 1.863(19)
C17 Si2 1.914(18)
C18 Si2 1.886(16)
C19 Si2 1.871(18)
C20 C21 1.41(3)
C20 O1 1.43(2)
C21 C22 1.49(3)
C22 C23 1.43(3)
C23 O1 1.43(2)
C24 O2 1.443(17)
C24 C25 1.49(3)
C25 C26 1.46(3)
C26 C27 1.50(3)
C27 O2 1.44(2)
N1 Yb 2.442(10)
N2 Yb 2.438(10)
N3 Si2 1.671(12)
N3 Si1 1.691(13)
N3 Yb 2.380(12)
O1 Yb 2.459(11)
O2 Yb 2.498(9)
Si1 Yb 3.531(4)
Si2 Yb 3.440(5)

loop_
_geom_torsion_atom_site_label_1
_geom_torsion_atom_site_label_2
_geom_torsion_atom_site_label_3
_geom_torsion_atom_site_label_4
_geom_torsion
N1 C1 C2 C3 -161.0(16)
C7 C1 C2 C3 21(2)
C1 C2 C3 C4 3(3)
C2 C3 C4 C5 -10(3)
C3 C4 C5 C6 -2(3)
C4 C5 C6 C7 2(4)
C5 C6 C7 N2 -164(2)
C5 C6 C7 C1 19(4)
N1 C1 C7 N2 -27.2(16)
C2 C1 C7 N2 150.5(13)
N1 C1 C7 C6 150.6(16)
C2 C1 C7 C6 -32(2)
O1 C20 C21 C22 0(3)
C20 C21 C22 C23 8(3)
C21 C22 C23 O1 -14(3)
O2 C24 C25 C26 -17(3)
C24 C25 C26 C27 -3(3)
C25 C26 C27 O2 22(2)
C2 C1 N1 C8 7.2(19)
C7 C1 N1 C8 -175.1(11)
C2 C1 N1 Yb -159.6(10)
C7 C1 N1 Yb 18.1(14)
C10 C8 N1 C1 150.4(15)
C9 C8 N1 C1 -87.9(15)
C10 C8 N1 Yb -43.5(16)
C9 C8 N1 Yb 78.2(15)
C6 C7 N2 C11 8(2)
C1 C7 N2 C11 -174.3(14)
C6 C7 N2 Yb -155.3(15)
C1 C7 N2 Yb 22.5(14)
C12 C11 N2 C7 -89.6(16)
C13 C11 N2 C7 148.9(13)
C12 C11 N2 Yb 72.7(15)
C13 C11 N2 Yb -48.8(19)
C22 C23 O1 C20 14(3)
C22 C23 O1 Yb -162.9(17)
C21 C20 O1 C23 -8(3)
C21 C20 O1 Yb 167.4(17)
C26 C27 O2 C24 -33.1(19)
C26 C27 O2 Yb 151.8(13)
C25 C24 O2 C27 31(2)
C25 C24 O2 Yb -153.7(15)
Si2 N3 Si1 C14 -168.9(10)
Yb N3 Si1 C14 15.5(11)
Si2 N3 Si1 C16 71.7(12)
Yb N3 Si1 C16 -103.9(9)
Si2 N3 Si1 C15 -49.7(12)
Yb N3 Si1 C15 134.7(10)
Si2 N3 Si1 Yb 175.6(14)
Si1 N3 Si2 C19 -171.3(10)
Yb N3 Si2 C19 4.5(11)
Si1 N3 Si2 C18 -52.1(12)
Yb N3 Si2 C18 123.7(8)
Si1 N3 Si2 C17 69.6(12)
Yb N3 Si2 C17 -114.6(9)
Si1 N3 Si2 Yb -175.8(13)
Si2 N3 Yb N2 -174.5(5)
Si1 N3 Yb N2 1.5(9)
Si2 N3 Yb N1 113.8(6)
Si1 N3 Yb N1 -70.1(7)
Si2 N3 Yb O1 15.1(10)
Si1 N3 Yb O1 -168.8(5)
Si2 N3 Yb O2 -65.3(7)
Si1 N3 Yb O2 110.8(7)
Si1 N3 Yb Si2 176.1(12)
Si2 N3 Yb Si1 -176.1(12)
C7 N2 Yb N3 -100.2(9)
C11 N2 Yb N3 97.3(13)
C7 N2 Yb N1 -9.9(8)
C11 N2 Yb N1 -172.3(14)
C7 N2 Yb O1 73.2(9)
C11 N2 Yb O1 -89.3(13)
C7 N2 Yb O2 155.0(9)
C11 N2 Yb O2 -7.5(14)
C7 N2 Yb Si2 -105.3(9)
C11 N2 Yb Si2 92.3(14)
C7 N2 Yb Si1 -99.6(9)
C11 N2 Yb Si1 98.0(13)
C1 N1 Yb N3 118.5(9)
C8 N1 Yb N3 -47.7(11)
C1 N1 Yb N2 -5.0(9)
C8 N1 Yb N2 -171.2(11)
C1 N1 Yb O1 -103.7(10)
C8 N1 Yb O1 90.0(10)
C1 N1 Yb O2 -64.6(18)
C8 N1 Yb O2 129.1(13)
C1 N1 Yb Si2 144.3(9)
C8 N1 Yb Si2 -21.9(11)
C1 N1 Yb Si1 95.4(9)
C8 N1 Yb Si1 -70.9(10)
C23 O1 Yb N3 160.5(14)
C20 O1 Yb N3 -15(2)
C23 O1 Yb N2 -11.6(15)
C20 O1 Yb N2 173(2)
C23 O1 Yb N1 55.3(15)
C20 O1 Yb N1 -120(2)
C23 O1 Yb O2 -113.9(15)
C20 O1 Yb O2 71(2)
C23 O1 Yb Si2 167.6(14)
C20 O1 Yb Si2 -8(2)
C23 O1 Yb Si1 146.2(14)
C20 O1 Yb Si1 -29(2)
C27 O2 Yb N3 148.4(14)
C24 O2 Yb N3 -26.0(13)
C27 O2 Yb N2 -83.5(14)
C24 O2 Yb N2 102.1(13)
C27 O2 Yb N1 -29(2)
C24 O2 Yb N1 157.1(15)
C27 O2 Yb O1 11.1(14)
C24 O2 Yb O1 -163.3(13)
C27 O2 Yb Si2 124.7(14)
C24 O2 Yb Si2 -49.7(13)
C27 O2 Yb Si1 171.9(13)
C24 O2 Yb Si1 -2.5(13)
C19 Si2 Yb N3 -175.6(11)
C18 Si2 Yb N3 -80.8(11)
C17 Si2 Yb N3 88.0(11)
N3 Si2 Yb N2 9.4(9)
C19 Si2 Yb N2 -166.2(9)
C18 Si2 Yb N2 -71.4(10)
C17 Si2 Yb N2 97.4(10)
N3 Si2 Yb N1 -74.1(7)
C19 Si2 Yb N1 110.3(8)
C18 Si2 Yb N1 -154.9(9)
C17 Si2 Yb N1 13.9(9)
N3 Si2 Yb O1 -169.0(7)
C19 Si2 Yb O1 15.4(9)
C18 Si2 Yb O1 110.2(9)
C17 Si2 Yb O1 -81.0(9)
N3 Si2 Yb O2 114.1(7)
C19 Si2 Yb O2 -61.5(8)
C18 Si2 Yb O2 33.3(9)
C17 Si2 Yb O2 -157.9(9)
N3 Si2 Yb Si1 2.1(7)
C19 Si2 Yb Si1 -173.5(8)
C18 Si2 Yb Si1 -78.7(9)
C17 Si2 Yb Si1 90.1(9)
C14 Si1 Yb N3 -165.1(10)
C16 Si1 Yb N3 94.3(10)
C15 Si1 Yb N3 -65.6(12)
N3 Si1 Yb N2 -178.7(7)
C14 Si1 Yb N2 16.1(7)
C16 Si1 Yb N2 -84.5(8)
C15 Si1 Yb N2 115.7(11)
N3 Si1 Yb N1 113.4(7)
C14 Si1 Yb N1 -51.8(8)
C16 Si1 Yb N1 -152.4(8)
C15 Si1 Yb N1 47.8(11)
N3 Si1 Yb O1 23.7(11)
C14 Si1 Yb O1 -141.4(11)
C16 Si1 Yb O1 118.0(11)
C15 Si1 Yb O1 -41.8(14)
N3 Si1 Yb O2 -72.6(8)
C14 Si1 Yb O2 122.3(8)
C16 Si1 Yb O2 21.7(8)
C15 Si1 Yb O2 -138.1(11)
N3 Si1 Yb Si2 -2.2(7)
C14 Si1 Yb Si2 -167.4(7)
C16 Si1 Yb Si2 92.0(8)
C15 Si1 Yb Si2 -67.8(10)
